data_7043571
loop_
_publ_author_name
'Maiwald, Martin Maximilian'
'Wagner, Anna Tessa'
'Kratsch, Jochen'
'Skerencak-Frech, Andrej'
'Trumm, Michael'
'Geist, Andreas'
'Roesky, Peter'
'Panak, Petra J.'

_publ_section_title
;
 4,4'-Di-tert-butyl-6-(1H-tetrazol-5-yl)-2,2'-bipyridine: Modification of
 a Highly Selective N-Donor Ligand for the Separation of Trivalent
 Actinides from Lanthanides
;
_journal_name_full 'Dalton Trans.'
_journal_paper_doi 10.1039/C7DT01864A
_journal_year 2017
_chemical_formula_moiety 'C19 H25 N9 O10 Sm, C19 H25 N6, 2(C2 H3 N)'
_chemical_formula_sum 'C42 H56 N17 O10 Sm'
_chemical_formula_weight 1109.38
_space_group_crystal_system triclinic
_space_group_IT_number 2
_space_group_name_Hall '-P 1'
_space_group_name_H-M_alt 'P -1'
_symmetry_space_group_name_Hall '-P 1'
_symmetry_space_group_name_H-M 'P -1'
_atom_sites_solution_hydrogens mixed
_atom_sites_solution_primary direct
_audit_creation_date 2017-03-02
_audit_creation_method
;
Olex2 1.2
(compiled 2017.02.23 svn.r3390 for OlexSys, GUI svn.r5320)
;
_audit_update_record
;
2017-05-17 deposited with the CCDC.
2017-07-11 downloaded from the CCDC.
;
_cell_angle_alpha 78.730(3)
_cell_angle_beta 84.067(3)
_cell_angle_gamma 69.941(3)
_cell_formula_units_Z 2
_cell_length_a 11.7312(4)
_cell_length_b 12.5933(4)
_cell_length_c 18.8590(6)
_cell_measurement_reflns_used 39418
_cell_measurement_temperature 100
_cell_measurement_theta_max 31.04
_cell_measurement_theta_min 1.85
_cell_volume 2564.66(15)
_computing_cell_refinement
;
X-Area Recipe 1.33.0.0 (STOE, 2015)
;
_computing_data_collection
;
X-Area Pilatus3_SV 1.31.127.0 (STOE, 2016)
;
_computing_data_reduction
;
X-Area Integrate 1.71.0.0 (STOE, 2016)
X-Area X-Red 1.63.1.0 (STOE, 2016)
X-Area LANA 1.68.2.0 (STOE, 2016) 
PLATON (A.L.Spek, 2009)
;
_computing_molecular_graphics 'Diamond 4, Olex2 (Dolomanov et al., 2009)'
_computing_publication_material
;
MS Word, Olex2 (Dolomanov et al., 2009)
STOE & Cie GmbH, X-Area, software package for collecting single-crystal or
multi-domain crystal data on STOE area-detector diffractometers, for image 
processing, for the correction and scaling of reflection intensities and 
for outlier rejection, version 1.77, Darmstadt 2016
;
_computing_structure_refinement 'SHELXL-2016/6 (Sheldrick, 2015)'
_computing_structure_solution 'SHELXS-2016/6 (Sheldrick, 2015)'
_diffrn_ambient_temperature 100
_diffrn_detector Pilatus100K
_diffrn_detector_area_resol_mean 5.81
_diffrn_detector_type 'DECTRIS PILATUS 100K'
_diffrn_measured_fraction_theta_full 0.773
_diffrn_measured_fraction_theta_max 0.668
_diffrn_measurement_device 'Eulerian 4-circle diffractometer'
_diffrn_measurement_device_type 'STOE STADIVARI'
_diffrn_measurement_method 'rotation method, \w scans'
_diffrn_radiation_collimation '0.5 mm diameter, monocapillary'
_diffrn_radiation_monochromator 'plane graphite'
_diffrn_radiation_polarisn_norm 0
_diffrn_radiation_probe x-ray
_diffrn_radiation_type MoK\a
_diffrn_radiation_wavelength 0.71073
_diffrn_reflns_av_R_equivalents 0.0535
_diffrn_reflns_av_unetI/netI 0.0458
_diffrn_reflns_Laue_measured_fraction_full 0.773
_diffrn_reflns_Laue_measured_fraction_max 0.668
_diffrn_reflns_limit_h_max 15
_diffrn_reflns_limit_h_min -16
_diffrn_reflns_limit_k_max 17
_diffrn_reflns_limit_k_min -12
_diffrn_reflns_limit_l_max 25
_diffrn_reflns_limit_l_min -26
_diffrn_reflns_number 19286
_diffrn_reflns_point_group_measured_fraction_full 0.773
_diffrn_reflns_point_group_measured_fraction_max 0.668
_diffrn_reflns_theta_full 26.000
_diffrn_reflns_theta_max 30.864
_diffrn_reflns_theta_min 1.849
_diffrn_source 'Mo LFF Sealed Tube'
_diffrn_source_current 1.000
_diffrn_source_power 0.050
_diffrn_source_type 'Xenocs Genix3D microfocus'
_diffrn_source_voltage 50
_exptl_absorpt_coefficient_mu 1.215
_exptl_absorpt_correction_T_max 0.8630
_exptl_absorpt_correction_T_min 0.1968
_exptl_absorpt_correction_type multi-scan
_exptl_absorpt_process_details
;
STOE X-Red32, absorption correction by Gaussian integration, analogous to
P. Coppens, "The Evaluation of Absorption and Extinction in Single-Crystal
Structure Analysis", published in: F. R. Ahmed (Editor), "Crystallographic
Computing", Munksgaard, Copenhagen (1970), 255 - 270.
Afterwards scaling of reflection intensities was performed within STOE LANA.
J. Koziskova, F. Hahn, J. Richter, J. Kozisek, "Comparison of different
absorption corrections on the model structure of tetrakis(\m~2~-acetato)-
diaqua-di-copper(II)", Acta Chimica Slovaca, vol. 9, no. 2, 2016, pp. 136 - 140.
;
_exptl_crystal_colour colourless
_exptl_crystal_colour_primary colourless
_exptl_crystal_density_diffrn 1.437
_exptl_crystal_description prism
_exptl_crystal_F_000 1138
_exptl_crystal_size_max 0.401
_exptl_crystal_size_mid 0.3
_exptl_crystal_size_min 0.11
_refine_diff_density_max 2.806
_refine_diff_density_min -2.452
_refine_diff_density_rms 0.158
_refine_ls_extinction_method none
_refine_ls_goodness_of_fit_ref 1.058
_refine_ls_hydrogen_treatment constr
_refine_ls_matrix_type full
_refine_ls_number_parameters 646
_refine_ls_number_reflns 10795
_refine_ls_number_restraints 18
_refine_ls_restrained_S_all 1.063
_refine_ls_R_factor_all 0.0732
_refine_ls_R_factor_gt 0.0642
_refine_ls_shift/su_max 0.001
_refine_ls_shift/su_mean 0.000
_refine_ls_structure_factor_coef Fsqd
_refine_ls_weighting_details 'w=1/[\s^2^(Fo^2^)+(0.1347P)^2^+2.5684P] where P=(Fo^2^+2Fc^2^)/3'
_refine_ls_weighting_scheme calc
_refine_ls_wR_factor_gt 0.1671
_refine_ls_wR_factor_ref 0.1841
_reflns_Friedel_coverage 0.000
_reflns_number_gt 9474
_reflns_number_total 10795
_reflns_threshold_expression 'I > 2\s(I)'
_cod_data_source_file c7dt01864a2.cif
_cod_data_source_block atw411sv-2
_cod_database_code 7043571
_shelx_shelxl_version_number 2016/6
_shelx_space_group_comment
;
The symmetry employed for this shelxl refinement is uniquely defined
by the following loop, which should always be used as a source of
symmetry information in preference to the above space-group names.
They are only intended as comments.
;
_olex2_refinement_description
;
1. Fixed Uiso
 At 1.2 times of:
  All C(H) groups, All N(H) groups
 At 1.5 times of:
  All C(H,H,H) groups, All O(H,H) groups
2. Uiso/Uaniso restraints and constraints
C12 \\sim C13 \\sim C14 \\sim C15: within 1.7A with sigma of 0.004 and sigma
for terminal atoms of 0.008
3.a Rotating group:
 O10(H10A,H10B)
3.b Aromatic/amide H refined with riding coordinates:
 C2(H2), C4(H4), C7(H7), C9(H9), C10(H10), N8(H8), N9(H9A), C21(H21), C23(H23),
  C26(H26), C28(H28), C29(H29)
3.c Idealised Me refined as rotating group:
 C13(H13A,H13B,H13C), C14(H14A,H14B,H14C), C15(H15A,H15B,H15C), C17(H17A,H17B,
 H17C), C18(H18A,H18B,H18C), C19(H19A,H19B,H19C), C32(H32A,H32B,H32C), C33(H33A,
 H33B,H33C), C34(H34A,H34B,H34C), C36(H36A,H36B,H36C), C37(H37A,H37B,H37C),
 C38(H38A,H38B,H38C), C40(H40A,H40B,H40C), C42(H42A,H42B,H42C)
;
_olex2_submission_special_instructions 'No special instructions were received'

loop_
_space_group_symop_operation_xyz
'x, y, z'
'-x, -y, -z'

loop_
_atom_site_label
_atom_site_type_symbol
_atom_site_fract_x
_atom_site_fract_y
_atom_site_fract_z
_atom_site_U_iso_or_equiv
_atom_site_adp_type
_atom_site_occupancy
_atom_site_site_symmetry_order
_atom_site_calc_flag
_atom_site_refinement_flags_posn
_atom_site_refinement_flags_adp
Sm Sm 0.47258(2) 0.66408(2) 0.66635(2) 0.02449(10) Uani 1 1 d . .
O1 O 0.6964(4) 0.6181(3) 0.63427(18) 0.0333(7) Uani 1 1 d . .
O2 O 0.5932(4) 0.7938(3) 0.64375(19) 0.0367(8) Uani 1 1 d . .
O3 O 0.7833(5) 0.7508(5) 0.6088(3) 0.0598(14) Uani 1 1 d . .
O4 O 0.5108(3) 0.6981(3) 0.53082(17) 0.0306(7) Uani 1 1 d . .
O5 O 0.3639(4) 0.6322(3) 0.56606(17) 0.0322(7) Uani 1 1 d . .
O6 O 0.3938(4) 0.6902(4) 0.45074(18) 0.0388(9) Uani 1 1 d . .
O7 O 0.3786(4) 0.5480(3) 0.76745(19) 0.0372(8) Uani 1 1 d . .
O8 O 0.2487(4) 0.6887(4) 0.70284(19) 0.0340(8) Uani 1 1 d . .
O9 O 0.1850(4) 0.5768(4) 0.7889(2) 0.0399(9) Uani 1 1 d . .
O10 O 0.5647(3) 0.4644(3) 0.65097(18) 0.0315(7) Uani 1 1 d . .
H10A H 0.539290 0.479190 0.606883 0.047 Uiso 1 1 d GR .
H10B H 0.643679 0.428909 0.648903 0.047 Uiso 1 1 d GR .
N1 N 0.3960(4) 0.8066(3) 0.75667(18) 0.0269(8) Uani 1 1 d . .
N2 N 0.5869(4) 0.6170(4) 0.7844(2) 0.0296(8) Uani 1 1 d . .
N3 N 0.3279(4) 0.8562(3) 0.61727(18) 0.0265(8) Uani 1 1 d . .
N4 N 0.2694(4) 0.8992(4) 0.5547(2) 0.0317(9) Uani 1 1 d . .
N5 N 0.1783(4) 0.9912(4) 0.56355(19) 0.0320(9) Uani 1 1 d . .
N6 N 0.1741(4) 1.0123(4) 0.6314(2) 0.0303(9) Uani 1 1 d . .
N13 N 0.6951(4) 0.7213(4) 0.6288(2) 0.0351(9) Uani 1 1 d . .
N14 N 0.4221(4) 0.6734(4) 0.5141(2) 0.0304(9) Uani 1 1 d . .
N15 N 0.2688(4) 0.6038(4) 0.7541(2) 0.0295(8) Uani 1 1 d . .
C1 C 0.4397(5) 0.7841(4) 0.8233(2) 0.0277(9) Uani 1 1 d . .
C2 C 0.3912(5) 0.8596(5) 0.8722(2) 0.0333(10) Uani 1 1 d . .
H2 H 0.422776 0.840937 0.919141 0.040 Uiso 1 1 calc R .
C3 C 0.2967(5) 0.9625(5) 0.8531(2) 0.0336(11) Uani 1 1 d . .
C4 C 0.2534(5) 0.9860(4) 0.7840(2) 0.0282(9) Uani 1 1 d . .
H4 H 0.189668 1.055071 0.768309 0.034 Uiso 1 1 calc R .
C5 C 0.3055(5) 0.9059(4) 0.7378(2) 0.0264(9) Uani 1 1 d . .
C6 C 0.5432(5) 0.6762(4) 0.8394(2) 0.0266(9) Uani 1 1 d . .
C7 C 0.5973(5) 0.6383(4) 0.9069(2) 0.0304(9) Uani 1 1 d . .
H7 H 0.565896 0.681659 0.944730 0.036 Uiso 1 1 calc R .
C8 C 0.6964(5) 0.5376(4) 0.9190(2) 0.0297(9) Uani 1 1 d . .
C9 C 0.7396(5) 0.4780(5) 0.8619(3) 0.0358(11) Uani 1 1 d . .
H9 H 0.807050 0.409013 0.867432 0.043 Uiso 1 1 calc R .
C10 C 0.6820(5) 0.5214(4) 0.7959(3) 0.0343(11) Uani 1 1 d . .
H10 H 0.712622 0.480132 0.757047 0.041 Uiso 1 1 calc R .
C11 C 0.2667(4) 0.9268(4) 0.6634(2) 0.0273(9) Uani 1 1 d . .
C12 C 0.2428(7) 1.0459(6) 0.9067(3) 0.0517(15) Uani 1 1 d . U
C13 C 0.1640(8) 0.9943(9) 0.9640(4) 0.071(2) Uani 1 1 d . U
H13A H 0.094331 0.991154 0.940881 0.106 Uiso 1 1 calc GR .
H13B H 0.134928 1.042255 1.001557 0.106 Uiso 1 1 calc GR .
H13C H 0.212512 0.916575 0.985821 0.106 Uiso 1 1 calc GR .
C14 C 0.1699(10) 1.1657(8) 0.8682(5) 0.083(3) Uani 1 1 d . U
H14A H 0.221124 1.193228 0.829757 0.125 Uiso 1 1 calc GR .
H14B H 0.143296 1.218567 0.903117 0.125 Uiso 1 1 calc GR .
H14C H 0.098791 1.161992 0.847070 0.125 Uiso 1 1 calc GR .
C15 C 0.3456(6) 1.0587(5) 0.9449(3) 0.0437(12) Uani 1 1 d . U
H15A H 0.391317 0.984242 0.972473 0.065 Uiso 1 1 calc GR .
H15B H 0.310996 1.114135 0.977801 0.065 Uiso 1 1 calc GR .
H15C H 0.400059 1.085976 0.908691 0.065 Uiso 1 1 calc GR .
C16 C 0.7511(5) 0.4932(5) 0.9942(2) 0.0347(10) Uani 1 1 d . .
C17 C 0.7692(7) 0.5905(6) 1.0246(3) 0.0458(14) Uani 1 1 d . .
H17A H 0.826853 0.620471 0.992934 0.069 Uiso 1 1 calc GR .
H17B H 0.801046 0.561126 1.073223 0.069 Uiso 1 1 calc GR .
H17C H 0.691162 0.652175 1.027102 0.069 Uiso 1 1 calc GR .
C18 C 0.6588(6) 0.4484(6) 1.0445(3) 0.0422(13) Uani 1 1 d . .
H18A H 0.581963 0.511461 1.047271 0.063 Uiso 1 1 calc GR .
H18B H 0.690972 0.418088 1.092972 0.063 Uiso 1 1 calc GR .
H18C H 0.644780 0.387370 1.025126 0.063 Uiso 1 1 calc GR .
C19 C 0.8721(6) 0.3951(7) 0.9932(3) 0.0534(17) Uani 1 1 d . .
H19A H 0.859057 0.329631 0.978656 0.080 Uiso 1 1 calc GR .
H19B H 0.905172 0.371934 1.041558 0.080 Uiso 1 1 calc GR .
H19C H 0.929492 0.420817 0.958576 0.080 Uiso 1 1 calc GR .
N7 N 0.9475(4) 0.2282(4) 0.49975(19) 0.0263(7) Uani 1 1 d . .
N8 N 1.0932(4) 0.0669(3) 0.42557(19) 0.0279(8) Uani 1 1 d . .
H8 H 1.086100 0.058152 0.473084 0.033 Uiso 1 1 calc R .
N9 N 0.9701(4) 0.1891(4) 0.65513(19) 0.0279(8) Uani 1 1 d . .
H9A H 1.034721 0.140531 0.637076 0.033 Uiso 1 1 calc R .
N10 N 0.9378(4) 0.1871(4) 0.7260(2) 0.0321(9) Uani 1 1 d . .
N11 N 0.8380(4) 0.2718(4) 0.7302(2) 0.0320(9) Uani 1 1 d . .
N12 N 0.8040(4) 0.3310(4) 0.6630(2) 0.0318(9) Uani 1 1 d . .
C20 C 0.9567(4) 0.2598(4) 0.4277(2) 0.0272(9) Uani 1 1 d . .
C21 C 0.9151(5) 0.3732(4) 0.3926(2) 0.0286(9) Uani 1 1 d . .
H21 H 0.924385 0.390446 0.341425 0.034 Uiso 1 1 calc R .
C22 C 0.8600(4) 0.4617(4) 0.4319(2) 0.0273(9) Uani 1 1 d . .
C23 C 0.8465(4) 0.4291(4) 0.5070(2) 0.0276(9) Uani 1 1 d . .
H23 H 0.807203 0.485276 0.536608 0.033 Uiso 1 1 calc R .
C24 C 0.8917(4) 0.3131(4) 0.5376(2) 0.0258(8) Uani 1 1 d . .
C25 C 1.0258(4) 0.1675(4) 0.3867(2) 0.0265(9) Uani 1 1 d . .
C26 C 1.0346(5) 0.1778(4) 0.3118(2) 0.0280(9) Uani 1 1 d . .
H26 H 0.984069 0.245144 0.283287 0.034 Uiso 1 1 calc R .
C27 C 1.1161(5) 0.0914(4) 0.2774(2) 0.0294(9) Uani 1 1 d . .
C28 C 1.1841(5) -0.0099(4) 0.3210(2) 0.0303(10) Uani 1 1 d . .
H28 H 1.239352 -0.071014 0.299457 0.036 Uiso 1 1 calc R .
C29 C 1.1702(5) -0.0201(4) 0.3953(2) 0.0293(9) Uani 1 1 d . .
H29 H 1.215317 -0.088867 0.425060 0.035 Uiso 1 1 calc R .
C30 C 0.8872(5) 0.2776(4) 0.6169(2) 0.0276(9) Uani 1 1 d . .
C31 C 0.8163(5) 0.5866(4) 0.3936(2) 0.0265(8) Uani 1 1 d . .
C32 C 0.6890(5) 0.6123(5) 0.3656(3) 0.0363(11) Uani 1 1 d . .
H32A H 0.693528 0.559964 0.332421 0.054 Uiso 1 1 calc GR .
H32B H 0.659563 0.691713 0.340104 0.054 Uiso 1 1 calc GR .
H32C H 0.633120 0.601613 0.406597 0.054 Uiso 1 1 calc GR .
C33 C 0.9030(6) 0.6058(5) 0.3293(3) 0.0398(12) Uani 1 1 d . .
H33A H 0.985250 0.584266 0.346418 0.060 Uiso 1 1 calc GR .
H33B H 0.875796 0.686862 0.306724 0.060 Uiso 1 1 calc GR .
H33C H 0.903094 0.558452 0.293730 0.060 Uiso 1 1 calc GR .
C34 C 0.8068(5) 0.6690(4) 0.4456(3) 0.0324(10) Uani 1 1 d . .
H34A H 0.741293 0.666559 0.481919 0.049 Uiso 1 1 calc GR .
H34B H 0.789130 0.747221 0.418319 0.049 Uiso 1 1 calc GR .
H34C H 0.883751 0.646135 0.469654 0.049 Uiso 1 1 calc GR .
C35 C 1.1305(5) 0.1112(4) 0.1950(2) 0.0340(11) Uani 1 1 d . .
C36 C 1.0087(6) 0.1294(7) 0.1640(3) 0.0497(16) Uani 1 1 d . .
H36A H 0.985277 0.060729 0.180457 0.075 Uiso 1 1 calc GR .
H36B H 1.015890 0.143764 0.111054 0.075 Uiso 1 1 calc GR .
H36C H 0.946674 0.195496 0.180720 0.075 Uiso 1 1 calc GR .
C37 C 1.1665(9) 0.2201(7) 0.1704(3) 0.0564(19) Uani 1 1 d . .
H37A H 1.104786 0.285082 0.188425 0.085 Uiso 1 1 calc GR .
H37B H 1.172237 0.236578 0.117428 0.085 Uiso 1 1 calc GR .
H37C H 1.245232 0.207839 0.189762 0.085 Uiso 1 1 calc GR .
C38 C 1.2276(6) 0.0101(5) 0.1673(3) 0.0451(14) Uani 1 1 d . .
H38A H 1.305108 -0.003885 0.188706 0.068 Uiso 1 1 calc GR .
H38B H 1.236523 0.027903 0.114460 0.068 Uiso 1 1 calc GR .
H38C H 1.203291 -0.058484 0.180858 0.068 Uiso 1 1 calc GR .
N16 N 0.4975(7) 1.0726(6) 0.7177(4) 0.0585(15) Uani 1 1 d . .
C39 C 0.4988(6) 1.0666(6) 0.6588(4) 0.0455(14) Uani 1 1 d . .
C40 C 0.4982(7) 1.0600(6) 0.5819(3) 0.0488(15) Uani 1 1 d . .
H40A H 0.521664 1.122768 0.552112 0.073 Uiso 1 1 calc GR .
H40B H 0.416486 1.066398 0.569891 0.073 Uiso 1 1 calc GR .
H40C H 0.555940 0.986330 0.572353 0.073 Uiso 1 1 calc GR .
N17 N 0.5649(8) 0.2363(6) 0.9446(3) 0.0674(19) Uani 1 1 d . .
C41 C 0.5528(6) 0.2532(5) 0.8844(3) 0.0425(13) Uani 1 1 d . .
C42 C 0.5365(8) 0.2758(6) 0.8072(3) 0.0526(17) Uani 1 1 d . .
H42A H 0.615277 0.266476 0.781440 0.079 Uiso 1 1 calc GR .
H42B H 0.481816 0.354490 0.793027 0.079 Uiso 1 1 calc GR .
H42C H 0.501222 0.221821 0.795005 0.079 Uiso 1 1 calc GR .

loop_
_atom_site_aniso_label
_atom_site_aniso_U_11
_atom_site_aniso_U_22
_atom_site_aniso_U_33
_atom_site_aniso_U_23
_atom_site_aniso_U_13
_atom_site_aniso_U_12
Sm 0.02505(15) 0.02483(14) 0.02060(13) -0.00620(8) 0.00210(8) -0.00406(9)
O1 0.033(2) 0.0348(19) 0.0306(16) -0.0104(12) 0.0019(13) -0.0080(15)
O2 0.035(2) 0.038(2) 0.0374(18) -0.0121(13) 0.0035(14) -0.0115(16)
O3 0.048(3) 0.066(3) 0.082(3) -0.038(3) 0.027(2) -0.035(3)
O4 0.0270(18) 0.0347(18) 0.0299(16) -0.0102(12) 0.0016(12) -0.0084(14)
O5 0.033(2) 0.0380(19) 0.0270(15) -0.0065(12) -0.0014(12) -0.0132(15)
O6 0.044(2) 0.046(2) 0.0239(16) -0.0097(13) -0.0022(14) -0.0098(18)
O7 0.032(2) 0.040(2) 0.0330(17) 0.0006(13) 0.0055(13) -0.0078(15)
O8 0.0282(19) 0.040(2) 0.0318(17) 0.0016(13) -0.0012(13) -0.0123(15)
O9 0.033(2) 0.049(2) 0.0348(18) -0.0022(15) 0.0065(14) -0.0144(17)
O10 0.0330(19) 0.0279(17) 0.0308(16) -0.0090(12) 0.0011(12) -0.0050(14)
N1 0.029(2) 0.0297(19) 0.0210(16) -0.0067(12) -0.0001(13) -0.0070(15)
N2 0.031(2) 0.030(2) 0.0241(17) -0.0074(13) -0.0035(14) -0.0044(16)
N3 0.028(2) 0.0253(18) 0.0197(15) -0.0071(12) 0.0004(12) 0.0011(14)
N4 0.034(2) 0.033(2) 0.0232(17) -0.0057(13) -0.0008(14) -0.0037(17)
N5 0.037(2) 0.032(2) 0.0205(16) -0.0075(13) -0.0013(14) -0.0015(17)
N6 0.033(2) 0.028(2) 0.0226(17) -0.0067(13) 0.0023(14) -0.0013(16)
N13 0.032(2) 0.042(2) 0.035(2) -0.0184(16) 0.0052(16) -0.0131(19)
N14 0.033(2) 0.028(2) 0.0253(18) -0.0091(13) 0.0003(14) -0.0023(17)
N15 0.031(2) 0.033(2) 0.0238(17) -0.0088(13) 0.0064(13) -0.0090(16)
C1 0.030(2) 0.028(2) 0.0206(18) -0.0057(14) 0.0027(15) -0.0048(17)
C2 0.034(3) 0.038(3) 0.0234(19) -0.0098(16) 0.0001(16) -0.003(2)
C3 0.033(3) 0.037(3) 0.026(2) -0.0118(16) 0.0022(16) -0.002(2)
C4 0.027(2) 0.029(2) 0.027(2) -0.0102(15) 0.0006(15) -0.0049(17)
C5 0.030(2) 0.025(2) 0.0221(18) -0.0062(14) 0.0031(14) -0.0073(17)
C6 0.030(2) 0.026(2) 0.0220(18) -0.0046(14) 0.0008(15) -0.0069(17)
C7 0.033(3) 0.034(2) 0.0232(19) -0.0062(15) 0.0001(16) -0.0089(19)
C8 0.029(2) 0.033(2) 0.0242(19) -0.0023(15) -0.0029(15) -0.0074(19)
C9 0.033(3) 0.036(3) 0.031(2) -0.0050(17) -0.0019(17) -0.001(2)
C10 0.035(3) 0.034(2) 0.029(2) -0.0092(16) -0.0062(17) -0.001(2)
C11 0.028(2) 0.026(2) 0.0220(18) -0.0078(14) 0.0028(14) -0.0012(17)
C12 0.053(3) 0.056(3) 0.039(2) -0.030(2) -0.008(2) 0.003(3)
C13 0.055(4) 0.103(5) 0.054(3) -0.051(3) 0.017(3) -0.012(4)
C14 0.097(5) 0.064(4) 0.063(4) -0.036(3) -0.029(4) 0.027(4)
C15 0.051(3) 0.038(3) 0.043(3) -0.018(2) -0.004(2) -0.010(2)
C16 0.035(3) 0.038(3) 0.026(2) -0.0007(16) -0.0057(17) -0.008(2)
C17 0.057(4) 0.046(3) 0.036(3) 0.000(2) -0.017(2) -0.019(3)
C18 0.056(4) 0.050(3) 0.028(2) 0.0015(19) -0.005(2) -0.029(3)
C19 0.047(4) 0.059(4) 0.038(3) -0.005(2) -0.013(2) 0.004(3)
N7 0.023(2) 0.031(2) 0.0241(17) -0.0085(13) 0.0036(12) -0.0077(15)
N8 0.033(2) 0.0272(19) 0.0200(15) -0.0046(12) 0.0011(13) -0.0059(16)
N9 0.028(2) 0.0290(19) 0.0228(16) -0.0074(12) 0.0032(13) -0.0036(15)
N10 0.034(2) 0.034(2) 0.0227(17) -0.0061(13) 0.0013(14) -0.0049(17)
N11 0.034(2) 0.033(2) 0.0227(17) -0.0065(13) 0.0037(14) -0.0031(17)
N12 0.030(2) 0.034(2) 0.0241(17) -0.0068(14) 0.0034(14) -0.0021(17)
C20 0.028(2) 0.030(2) 0.0223(19) -0.0068(14) 0.0008(14) -0.0062(17)
C21 0.030(2) 0.031(2) 0.0221(18) -0.0047(15) 0.0019(15) -0.0082(18)
C22 0.023(2) 0.030(2) 0.026(2) -0.0035(15) 0.0003(14) -0.0059(17)
C23 0.024(2) 0.031(2) 0.025(2) -0.0067(15) 0.0032(14) -0.0054(17)
C24 0.025(2) 0.029(2) 0.0246(19) -0.0083(14) 0.0024(14) -0.0097(17)
C25 0.026(2) 0.028(2) 0.0230(19) -0.0064(14) 0.0021(14) -0.0067(17)
C26 0.029(2) 0.032(2) 0.0234(19) -0.0055(15) -0.0003(15) -0.0105(18)
C27 0.032(3) 0.035(2) 0.0226(19) -0.0073(15) 0.0054(15) -0.0127(19)
C28 0.029(2) 0.034(2) 0.025(2) -0.0088(15) -0.0001(15) -0.0040(19)
C29 0.032(3) 0.030(2) 0.0229(19) -0.0036(14) -0.0017(15) -0.0057(18)
C30 0.029(2) 0.028(2) 0.0245(19) -0.0065(14) 0.0006(15) -0.0062(18)
C31 0.029(2) 0.025(2) 0.0266(19) -0.0055(14) -0.0004(15) -0.0086(17)
C32 0.035(3) 0.033(2) 0.036(2) -0.0041(17) -0.0071(18) -0.004(2)
C33 0.057(4) 0.031(2) 0.030(2) -0.0059(17) 0.008(2) -0.015(2)
C34 0.036(3) 0.027(2) 0.033(2) -0.0086(16) 0.0043(17) -0.0083(19)
C35 0.040(3) 0.035(2) 0.0198(19) -0.0050(15) 0.0051(16) -0.005(2)
C36 0.052(4) 0.061(4) 0.025(2) -0.013(2) -0.005(2) -0.001(3)
C37 0.086(6) 0.053(4) 0.034(3) -0.010(2) 0.020(3) -0.032(4)
C38 0.056(4) 0.043(3) 0.024(2) -0.0098(18) 0.009(2) -0.002(3)
N16 0.056(4) 0.051(4) 0.070(4) -0.021(3) 0.009(3) -0.017(3)
C39 0.037(3) 0.039(3) 0.058(4) -0.009(2) 0.007(2) -0.012(2)
C40 0.048(4) 0.042(3) 0.050(3) 0.003(2) 0.003(3) -0.014(3)
N17 0.097(6) 0.059(4) 0.033(3) -0.008(2) 0.001(3) -0.011(4)
C41 0.051(4) 0.036(3) 0.035(3) -0.0086(19) 0.005(2) -0.007(2)
C42 0.074(5) 0.040(3) 0.032(3) -0.004(2) 0.002(2) -0.005(3)

loop_
_atom_type_symbol
_atom_type_description
_atom_type_scat_dispersion_real
_atom_type_scat_dispersion_imag
_atom_type_scat_source
C C 0.0033 0.0016 'International Tables Vol C Tables 4.2.6.8 and 6.1.1.4'
H H 0.0000 0.0000 'International Tables Vol C Tables 4.2.6.8 and 6.1.1.4'
N N 0.0061 0.0033 'International Tables Vol C Tables 4.2.6.8 and 6.1.1.4'
O O 0.0106 0.0060 'International Tables Vol C Tables 4.2.6.8 and 6.1.1.4'
Sm Sm -0.1638 3.4418 'International Tables Vol C Tables 4.2.6.8 and 6.1.1.4'

loop_
_geom_angle_atom_site_label_1
_geom_angle_atom_site_label_2
_geom_angle_atom_site_label_3
_geom_angle
O1 Sm O4 68.94(12)
O1 Sm O5 110.49(12)
O1 Sm O7 125.52(12)
O1 Sm O8 174.14(12)
O1 Sm N1 112.71(13)
O1 Sm N2 71.58(12)
O1 Sm N13 25.84(13)
O1 Sm N14 90.71(12)
O2 Sm O1 51.40(13)
O2 Sm O4 74.71(12)
O2 Sm O5 122.32(12)
O2 Sm O7 142.99(13)
O2 Sm O8 134.26(13)
O2 Sm N1 71.82(13)
O2 Sm N2 76.60(13)
O2 Sm N3 74.76(14)
O2 Sm N13 25.58(13)
O2 Sm N14 98.02(13)
O4 Sm O5 50.14(12)
O4 Sm O7 142.11(13)
O4 Sm O8 112.76(12)
O4 Sm N1 130.88(12)
O4 Sm N2 140.11(13)
O4 Sm N13 69.05(12)
O4 Sm N14 25.12(12)
O5 Sm O7 94.10(13)
O5 Sm O8 68.53(12)
O5 Sm N1 130.64(13)
O5 Sm N2 158.30(13)
O5 Sm N13 118.71(12)
O5 Sm N14 25.15(12)
O7 Sm O8 49.56(12)
O7 Sm N1 79.61(13)
O7 Sm N2 69.31(14)
O7 Sm N13 140.69(13)
O7 Sm N14 118.87(14)
O8 Sm N1 70.75(13)
O8 Sm N2 107.09(13)
O8 Sm N13 159.83(14)
O8 Sm N14 89.82(12)
O10 Sm O1 69.28(13)
O10 Sm O2 120.57(13)
O10 Sm O4 82.03(11)
O10 Sm O5 72.10(12)
O10 Sm O7 73.88(12)
O10 Sm O8 105.15(13)
O10 Sm N1 146.53(11)
O10 Sm N2 89.39(12)
O10 Sm N3 145.78(12)
O10 Sm N13 95.01(13)
O10 Sm N14 77.58(11)
N1 Sm N13 92.69(13)
N1 Sm N14 134.26(12)
N2 Sm N1 61.95(13)
N2 Sm N13 73.06(13)
N2 Sm N14 160.99(13)
N3 Sm O1 119.60(13)
N3 Sm O4 72.62(11)
N3 Sm O5 74.02(13)
N3 Sm O7 113.58(13)
N3 Sm O8 65.99(13)
N3 Sm N1 64.62(12)
N3 Sm N2 124.78(13)
N3 Sm N13 96.90(14)
N3 Sm N14 69.66(11)
N13 Sm N14 94.12(13)
N13 O1 Sm 94.9(3)
N13 O2 Sm 98.0(3)
N14 O4 Sm 97.1(2)
N14 O5 Sm 96.0(3)
N15 O7 Sm 97.1(3)
N15 O8 Sm 96.6(3)
Sm O10 H10A 92.4
Sm O10 H10B 123.5
H10A O10 H10B 107.3
C1 N1 Sm 122.9(3)
C5 N1 Sm 119.1(3)
C5 N1 C1 118.0(4)
C6 N2 Sm 122.2(3)
C10 N2 Sm 118.7(3)
C10 N2 C6 118.3(4)
N4 N3 Sm 133.1(3)
C11 N3 Sm 118.9(3)
C11 N3 N4 105.5(4)
N5 N4 N3 108.7(4)
N4 N5 N6 110.4(4)
C11 N6 N5 104.6(4)
O1 N13 Sm 59.3(3)
O2 N13 Sm 56.4(3)
O2 N13 O1 115.6(5)
O3 N13 Sm 175.1(4)
O3 N13 O1 123.2(5)
O3 N13 O2 121.2(5)
O4 N14 Sm 57.8(2)
O5 N14 Sm 58.9(2)
O5 N14 O4 116.2(4)
O6 N14 Sm 172.8(3)
O6 N14 O4 121.5(4)
O6 N14 O5 122.2(5)
O7 N15 Sm 58.2(2)
O7 N15 O8 116.7(4)
O8 N15 Sm 58.6(2)
O9 N15 Sm 178.2(3)
O9 N15 O7 121.8(4)
O9 N15 O8 121.5(4)
N1 C1 C2 121.4(4)
N1 C1 C6 115.4(4)
C2 C1 C6 123.2(4)
C1 C2 H2 119.6
C1 C2 C3 120.8(4)
C3 C2 H2 119.6
C2 C3 C12 121.0(4)
C4 C3 C2 117.5(4)
C4 C3 C12 121.5(5)
C3 C4 H4 120.6
C3 C4 C5 118.7(4)
C5 C4 H4 120.6
N1 C5 C4 123.5(4)
N1 C5 C11 114.8(4)
C4 C5 C11 121.6(4)
N2 C6 C1 116.3(4)
N2 C6 C7 120.9(4)
C7 C6 C1 122.7(4)
C6 C7 H7 119.7
C8 C7 C6 120.7(4)
C8 C7 H7 119.7
C7 C8 C16 120.4(4)
C9 C8 C7 117.5(4)
C9 C8 C16 122.1(4)
C8 C9 H9 120.6
C8 C9 C10 118.8(5)
C10 C9 H9 120.6
N2 C10 C9 123.8(5)
N2 C10 H10 118.1
C9 C10 H10 118.1
N3 C11 C5 120.6(4)
N6 C11 N3 111.0(4)
N6 C11 C5 128.5(4)
C3 C12 C13 107.9(6)
C3 C12 C15 109.7(5)
C14 C12 C3 111.5(5)
C14 C12 C13 111.8(7)
C14 C12 C15 107.3(7)
C15 C12 C13 108.6(5)
C12 C13 H13A 109.5
C12 C13 H13B 109.5
C12 C13 H13C 109.5
H13A C13 H13B 109.5
H13A C13 H13C 109.5
H13B C13 H13C 109.5
C12 C14 H14A 109.5
C12 C14 H14B 109.5
C12 C14 H14C 109.5
H14A C14 H14B 109.5
H14A C14 H14C 109.5
H14B C14 H14C 109.5
C12 C15 H15A 109.5
C12 C15 H15B 109.5
C12 C15 H15C 109.5
H15A C15 H15B 109.5
H15A C15 H15C 109.5
H15B C15 H15C 109.5
C8 C16 C18 106.9(4)
C17 C16 C8 110.8(4)
C17 C16 C18 108.5(5)
C19 C16 C8 112.4(4)
C19 C16 C17 109.4(5)
C19 C16 C18 108.8(5)
C16 C17 H17A 109.5
C16 C17 H17B 109.5
C16 C17 H17C 109.5
H17A C17 H17B 109.5
H17A C17 H17C 109.5
H17B C17 H17C 109.5
C16 C18 H18A 109.5
C16 C18 H18B 109.5
C16 C18 H18C 109.5
H18A C18 H18B 109.5
H18A C18 H18C 109.5
H18B C18 H18C 109.5
C16 C19 H19A 109.5
C16 C19 H19B 109.5
C16 C19 H19C 109.5
H19A C19 H19B 109.5
H19A C19 H19C 109.5
H19B C19 H19C 109.5
C24 N7 C20 116.1(4)
C25 N8 H8 118.3
C29 N8 H8 118.3
C29 N8 C25 123.3(4)
N10 N9 H9A 125.8
C30 N9 H9A 125.8
C30 N9 N10 108.4(4)
N11 N10 N9 106.9(4)
N10 N11 N12 110.4(4)
C30 N12 N11 106.1(4)
N7 C20 C21 123.5(4)
N7 C20 C25 116.0(4)
C21 C20 C25 120.2(4)
C20 C21 H21 119.8
C20 C21 C22 120.5(4)
C22 C21 H21 119.8
C21 C22 C23 116.3(4)
C21 C22 C31 120.6(4)
C23 C22 C31 123.1(4)
C22 C23 H23 120.4
C24 C23 C22 119.2(4)
C24 C23 H23 120.4
N7 C24 C23 124.4(4)
N7 C24 C30 115.4(4)
C23 C24 C30 120.1(4)
N8 C25 C20 116.8(4)
N8 C25 C26 117.4(4)
C26 C25 C20 125.6(4)
C25 C26 H26 119.3
C25 C26 C27 121.5(4)
C27 C26 H26 119.3
C26 C27 C28 117.9(4)
C26 C27 C35 119.5(4)
C28 C27 C35 122.5(4)
C27 C28 H28 120.3
C29 C28 C27 119.5(4)
C29 C28 H28 120.3
N8 C29 C28 120.2(4)
N8 C29 H29 119.9
C28 C29 H29 119.9
N9 C30 C24 125.7(4)
N12 C30 N9 108.2(4)
N12 C30 C24 126.0(4)
C22 C31 C32 107.9(4)
C22 C31 C33 110.5(4)
C22 C31 C34 111.3(4)
C33 C31 C32 109.2(4)
C34 C31 C32 108.4(4)
C34 C31 C33 109.4(4)
C31 C32 H32A 109.5
C31 C32 H32B 109.5
C31 C32 H32C 109.5
H32A C32 H32B 109.5
H32A C32 H32C 109.5
H32B C32 H32C 109.5
C31 C33 H33A 109.5
C31 C33 H33B 109.5
C31 C33 H33C 109.5
H33A C33 H33B 109.5
H33A C33 H33C 109.5
H33B C33 H33C 109.5
C31 C34 H34A 109.5
C31 C34 H34B 109.5
C31 C34 H34C 109.5
H34A C34 H34B 109.5
H34A C34 H34C 109.5
H34B C34 H34C 109.5
C27 C35 C37 108.1(4)
C36 C35 C27 108.4(4)
C36 C35 C37 109.6(6)
C38 C35 C27 112.2(4)
C38 C35 C36 109.3(5)
C38 C35 C37 109.2(5)
C35 C36 H36A 109.5
C35 C36 H36B 109.5
C35 C36 H36C 109.5
H36A C36 H36B 109.5
H36A C36 H36C 109.5
H36B C36 H36C 109.5
C35 C37 H37A 109.5
C35 C37 H37B 109.5
C35 C37 H37C 109.5
H37A C37 H37B 109.5
H37A C37 H37C 109.5
H37B C37 H37C 109.5
C35 C38 H38A 109.5
C35 C38 H38B 109.5
C35 C38 H38C 109.5
H38A C38 H38B 109.5
H38A C38 H38C 109.5
H38B C38 H38C 109.5
N16 C39 C40 178.9(8)
C39 C40 H40A 109.5
C39 C40 H40B 109.5
C39 C40 H40C 109.5
H40A C40 H40B 109.5
H40A C40 H40C 109.5
H40B C40 H40C 109.5
N17 C41 C42 179.5(8)
C41 C42 H42A 109.5
C41 C42 H42B 109.5
C41 C42 H42C 109.5
H42A C42 H42B 109.5
H42A C42 H42C 109.5
H42B C42 H42C 109.5

loop_
_geom_bond_atom_site_label_1
_geom_bond_atom_site_label_2
_geom_bond_distance
Sm O1 2.523(4)
Sm O2 2.458(4)
Sm O4 2.527(3)
Sm O5 2.551(4)
Sm O7 2.563(3)
Sm O8 2.572(4)
Sm O10 2.435(3)
Sm N1 2.589(4)
Sm N2 2.581(4)
Sm N3 2.495(4)
Sm N13 2.923(5)
Sm N14 2.964(4)
O1 N13 1.278(6)
O2 N13 1.275(6)
O3 N13 1.217(7)
O4 N14 1.268(6)
O5 N14 1.266(6)
O6 N14 1.231(5)
O7 N15 1.262(6)
O8 N15 1.266(5)
O9 N15 1.234(5)
O10 H10A 0.8761
O10 H10B 0.8805
N1 C1 1.347(6)
N1 C5 1.346(6)
N2 C6 1.351(6)
N2 C10 1.329(6)
N3 N4 1.348(5)
N3 C11 1.342(5)
N4 N5 1.304(6)
N5 N6 1.350(5)
N6 C11 1.335(6)
C1 C2 1.394(6)
C1 C6 1.482(6)
C2 H2 0.9500
C2 C3 1.397(7)
C3 C4 1.388(6)
C3 C12 1.534(7)
C4 H4 0.9500
C4 C5 1.399(6)
C5 C11 1.466(6)
C6 C7 1.404(6)
C7 H7 0.9500
C7 C8 1.393(7)
C8 C9 1.387(7)
C8 C16 1.539(6)
C9 H9 0.9500
C9 C10 1.399(7)
C10 H10 0.9500
C12 C13 1.541(12)
C12 C14 1.533(11)
C12 C15 1.535(9)
C13 H13A 0.9800
C13 H13B 0.9800
C13 H13C 0.9800
C14 H14A 0.9800
C14 H14B 0.9800
C14 H14C 0.9800
C15 H15A 0.9800
C15 H15B 0.9800
C15 H15C 0.9800
C16 C17 1.534(9)
C16 C18 1.545(8)
C16 C19 1.530(8)
C17 H17A 0.9800
C17 H17B 0.9800
C17 H17C 0.9800
C18 H18A 0.9800
C18 H18B 0.9800
C18 H18C 0.9800
C19 H19A 0.9800
C19 H19B 0.9800
C19 H19C 0.9800
N7 C20 1.343(5)
N7 C24 1.342(6)
N8 H8 0.8800
N8 C25 1.355(6)
N8 C29 1.342(6)
N9 H9A 0.8800
N9 N10 1.349(5)
N9 C30 1.340(6)
N10 N11 1.292(6)
N11 N12 1.361(6)
N12 C30 1.328(6)
C20 C21 1.392(6)
C20 C25 1.477(6)
C21 H21 0.9500
C21 C22 1.393(6)
C22 C23 1.403(6)
C22 C31 1.528(6)
C23 H23 0.9500
C23 C24 1.397(7)
C24 C30 1.476(6)
C25 C26 1.389(6)
C26 H26 0.9500
C26 C27 1.397(7)
C27 C28 1.402(7)
C27 C35 1.527(6)
C28 H28 0.9500
C28 C29 1.380(6)
C29 H29 0.9500
C31 C32 1.542(7)
C31 C33 1.537(7)
C31 C34 1.532(7)
C32 H32A 0.9800
C32 H32B 0.9800
C32 H32C 0.9800
C33 H33A 0.9800
C33 H33B 0.9800
C33 H33C 0.9800
C34 H34A 0.9800
C34 H34B 0.9800
C34 H34C 0.9800
C35 C36 1.527(9)
C35 C37 1.543(9)
C35 C38 1.527(7)
C36 H36A 0.9800
C36 H36B 0.9800
C36 H36C 0.9800
C37 H37A 0.9800
C37 H37B 0.9800
C37 H37C 0.9800
C38 H38A 0.9800
C38 H38B 0.9800
C38 H38C 0.9800
N16 C39 1.127(9)
C39 C40 1.469(10)
C40 H40A 0.9800
C40 H40B 0.9800
C40 H40C 0.9800
N17 C41 1.128(8)
C41 C42 1.447(8)
C42 H42A 0.9800
C42 H42B 0.9800
C42 H42C 0.9800

loop_
_geom_torsion_atom_site_label_1
_geom_torsion_atom_site_label_2
_geom_torsion_atom_site_label_3
_geom_torsion_atom_site_label_4
_geom_torsion
Sm O1 N13 O2 2.9(4)
Sm O1 N13 O3 -175.0(5)
Sm O2 N13 O1 -3.0(4)
Sm O2 N13 O3 175.0(5)
Sm O4 N14 O5 -7.6(4)
Sm O4 N14 O6 171.5(4)
Sm O5 N14 O4 7.5(4)
Sm O5 N14 O6 -171.6(4)
Sm O7 N15 O8 -1.8(5)
Sm O7 N15 O9 177.8(4)
Sm O8 N15 O7 1.8(4)
Sm O8 N15 O9 -177.8(4)
Sm N1 C1 C2 -176.0(4)
Sm N1 C1 C6 5.4(6)
Sm N1 C5 C4 176.7(4)
Sm N1 C5 C11 -5.2(6)
Sm N2 C6 C1 -12.1(6)
Sm N2 C6 C7 170.3(4)
Sm N2 C10 C9 -170.0(4)
Sm N3 N4 N5 161.4(4)
Sm N3 C11 N6 -165.3(3)
Sm N3 C11 C5 15.8(6)
N1 C1 C2 C3 -1.1(8)
N1 C1 C6 N2 4.2(7)
N1 C1 C6 C7 -178.1(5)
N1 C5 C11 N3 -6.8(7)
N1 C5 C11 N6 174.4(5)
N2 C6 C7 C8 -0.9(8)
N3 N4 N5 N6 0.4(6)
N4 N3 C11 N6 -1.0(6)
N4 N3 C11 C5 -179.9(4)
N4 N5 N6 C11 -1.0(6)
N5 N6 C11 N3 1.2(6)
N5 N6 C11 C5 -179.9(5)
C1 N1 C5 C4 -0.9(7)
C1 N1 C5 C11 177.2(4)
C1 C2 C3 C4 0.1(8)
C1 C2 C3 C12 179.9(6)
C1 C6 C7 C8 -178.4(5)
C2 C1 C6 N2 -174.4(5)
C2 C1 C6 C7 3.3(8)
C2 C3 C4 C5 0.5(8)
C2 C3 C12 C13 -74.1(8)
C2 C3 C12 C14 162.8(7)
C2 C3 C12 C15 44.1(8)
C3 C4 C5 N1 -0.1(8)
C3 C4 C5 C11 -178.1(5)
C4 C3 C12 C13 105.7(7)
C4 C3 C12 C14 -17.4(10)
C4 C3 C12 C15 -136.1(6)
C4 C5 C11 N3 171.4(5)
C4 C5 C11 N6 -7.4(8)
C5 N1 C1 C2 1.5(7)
C5 N1 C1 C6 -177.1(4)
C6 N2 C10 C9 0.2(9)
C6 C1 C2 C3 177.4(5)
C6 C7 C8 C9 0.7(8)
C6 C7 C8 C16 -176.8(5)
C7 C8 C9 C10 -0.1(8)
C7 C8 C16 C17 -46.9(7)
C7 C8 C16 C18 71.2(6)
C7 C8 C16 C19 -169.5(6)
C8 C9 C10 N2 -0.4(9)
C9 C8 C16 C17 135.7(6)
C9 C8 C16 C18 -106.2(6)
C9 C8 C16 C19 13.1(8)
C10 N2 C6 C1 178.1(5)
C10 N2 C6 C7 0.4(8)
C11 N3 N4 N5 0.3(6)
C12 C3 C4 C5 -179.3(6)
C16 C8 C9 C10 177.4(5)
N7 C20 C21 C22 -0.3(8)
N7 C20 C25 N8 -13.1(7)
N7 C20 C25 C26 172.0(5)
N7 C24 C30 N9 30.3(7)
N7 C24 C30 N12 -153.4(5)
N8 C25 C26 C27 -4.5(7)
N9 N10 N11 N12 -0.7(6)
N10 N9 C30 N12 0.3(6)
N10 N9 C30 C24 177.1(5)
N10 N11 N12 C30 0.8(6)
N11 N12 C30 N9 -0.7(6)
N11 N12 C30 C24 -177.5(5)
C20 N7 C24 C23 -1.5(7)
C20 N7 C24 C30 -177.4(4)
C20 C21 C22 C23 -1.8(7)
C20 C21 C22 C31 178.9(5)
C20 C25 C26 C27 170.4(5)
C21 C20 C25 N8 161.0(5)
C21 C20 C25 C26 -13.9(8)
C21 C22 C23 C24 2.1(7)
C21 C22 C31 C32 83.8(6)
C21 C22 C31 C33 -35.6(7)
C21 C22 C31 C34 -157.3(5)
C22 C23 C24 N7 -0.6(8)
C22 C23 C24 C30 175.2(4)
C23 C22 C31 C32 -95.5(5)
C23 C22 C31 C33 145.1(5)
C23 C22 C31 C34 23.4(7)
C23 C24 C30 N9 -145.8(5)
C23 C24 C30 N12 30.5(8)
C24 N7 C20 C21 1.9(7)
C24 N7 C20 C25 175.8(4)
C25 N8 C29 C28 0.1(8)
C25 C20 C21 C22 -173.9(5)
C25 C26 C27 C28 3.9(7)
C25 C26 C27 C35 -174.6(5)
C26 C27 C28 C29 -1.2(8)
C26 C27 C35 C36 -61.9(6)
C26 C27 C35 C37 56.8(7)
C26 C27 C35 C38 177.3(5)
C27 C28 C29 N8 -0.8(8)
C28 C27 C35 C36 119.7(6)
C28 C27 C35 C37 -121.6(6)
C28 C27 C35 C38 -1.1(8)
C29 N8 C25 C20 -172.8(5)
C29 N8 C25 C26 2.5(7)
C30 N9 N10 N11 0.2(6)
C31 C22 C23 C24 -178.6(5)
C35 C27 C28 C29 177.3(5)
